data_1571476
loop_
_publ_author_name
'Gaucherand, Arthur'
'Yen-Pon, Exp&#xe9;dite'
'Garc&#xed;a-L&#xf3;pez, Diego'
'Naubron, Jean-Val&#xe8;re'
'Chentouf, Sara'
'Giorgi, Michel'
'Humbel, St&#xe9;phane'
'Jean, Marion'
'Rodriguez, Jean'
'Bonne, Damien'

_publ_section_title
;
 Padlocking dihydrofurannulation for the control of small degree of
 helicity built on a fused-tetracyclic core.
;
_journal_issue 19
_journal_name_full 'Chemical science'
_journal_page_first 7300
_journal_page_last 7307
_journal_paper_doi 10.1039/d4sc00745j
_journal_volume 15
_journal_year 2024
_chemical_formula_moiety 'C27 H17 N O5'
_chemical_formula_sum 'C27 H17 N O5'
_chemical_formula_weight 435.42
_space_group_crystal_system orthorhombic
_space_group_IT_number 61
_space_group_name_Hall '-P 2ac 2ab'
_space_group_name_H-M_alt 'P b c a'
_atom_sites_solution_hydrogens geom
_atom_sites_solution_primary dual
_audit_creation_date 2023-01-30
_audit_creation_method
;
Olex2 1.5
(compiled 2022.04.07 svn.rca3783a0 for OlexSys, GUI svn.r6498)
;
_audit_update_record
;
2023-05-17 deposited with the CCDC.	2024-04-19 downloaded from the CCDC.
;
_cell_angle_alpha 90
_cell_angle_beta 90
_cell_angle_gamma 90
_cell_formula_units_Z 8
_cell_length_a 10.9082(6)
_cell_length_b 13.4620(7)
_cell_length_c 28.2100(13)
_cell_measurement_reflns_used 6592
_cell_measurement_temperature 295
_cell_measurement_theta_max 70.3350
_cell_measurement_theta_min 5.1240
_cell_volume 4142.5(4)
_computing_cell_refinement 'CrysAlisPro 1.171.42.79a (Rigaku OD, 2022)'
_computing_data_collection 'CrysAlisPro 1.171.42.79a (Rigaku OD, 2022)'
_computing_data_reduction 'CrysAlisPro 1.171.42.79a (Rigaku OD, 2022)'
_computing_molecular_graphics 'Olex2 1.5 (Dolomanov et al., 2009)'
_computing_publication_material 'Olex2 1.5 (Dolomanov et al., 2009)'
_computing_structure_refinement 'SHELXL 2018/3 (Sheldrick, 2015)'
_computing_structure_solution 'SHELXT 2014/5 (Sheldrick, 2014)'
_diffrn_ambient_temperature 295
_diffrn_detector 'CCD plate'
_diffrn_detector_area_resol_mean 5.3048
_diffrn_detector_type AtlasS2
_diffrn_measured_fraction_theta_full 0.995
_diffrn_measured_fraction_theta_max 0.917
_diffrn_measurement_details
;
List of Runs (angles in degrees, time in seconds):

  # Type    Start    End  Width  t~exp~   \w     \q     \k     \f   Frames
#--------------------------------------------------------------------------
  1  \w      0.00  51.00   1.00    1.00    --    0.00 -96.00 103.00   51
  2  \w    -95.00  16.00   1.00    5.00    --  -55.48  58.00 -17.00  111
  3  \w   -146.00-120.00   1.00    5.00    --  -55.48 -72.00 -12.00   26
  4  \w     -1.00  41.00   1.00    5.00    --   55.48 -96.00 103.00   42
  5  \w     66.00 146.00   1.00   20.00    --  110.96  72.00 117.00   80
  6  \w    115.00 140.00   1.00   20.00    --  110.96  96.00-147.00   25
  7  \w     36.00  66.00   1.00   20.00    --  110.96 -96.00 103.00   30
  8  \w     30.00 145.00   1.00   20.00    --  110.96 -58.00-158.00  115
  9  \w     57.00  82.00   1.00    1.00    --    0.00 178.00 -60.00   25
 10  \w     13.00  48.00   1.00    1.00    --    0.00 -99.00 -60.00   35
 11  \w      3.00  48.00   1.00    1.00    --    0.00 -99.00-150.00   45
 12  \w    -92.00  -2.00   1.00    5.00    --  -55.48 125.00 -30.00   90
 13  \w     33.00 102.00   1.00    5.00    --   55.48-125.00-150.00   69
 14  \w    149.00 176.00   1.00   20.00    --  110.96  50.00  30.00   27
 15  \w    143.00 169.00   1.00   20.00    --  110.96 111.00 -30.00   26
 16  \w     71.00 144.00   1.00   20.00    --  110.96  50.00  30.00   73
 17  \w    126.00 152.00   1.00   20.00    --  110.96 111.00-180.00   26
 18  \w     60.00 178.00   1.00   20.00    --  110.96  38.00  90.00  118
 19  \w     67.00  93.00   1.00   20.00    --  110.96  77.00 -90.00   26
 20  \w     34.00 106.00   1.00   20.00    --  110.96-111.00-150.00   72
;
_diffrn_measurement_device 'four-circle diffractometer'
_diffrn_measurement_device_type 'SuperNova, Dual, Cu at home/near, AtlasS2'
_diffrn_measurement_method '\w scans'
_diffrn_orient_matrix_type 'CrysAlisPro convention (1999,Acta A55,543-557)'
_diffrn_orient_matrix_UB_11 -0.0783580000
_diffrn_orient_matrix_UB_12 -0.0016541000
_diffrn_orient_matrix_UB_13 0.0453456000
_diffrn_orient_matrix_UB_21 -0.0838137000
_diffrn_orient_matrix_UB_22 -0.0794355000
_diffrn_orient_matrix_UB_23 -0.0223482000
_diffrn_orient_matrix_UB_31 0.0823653000
_diffrn_orient_matrix_UB_32 -0.0824014000
_diffrn_orient_matrix_UB_33 0.0206044000
_diffrn_radiation_monochromator mirror
_diffrn_radiation_probe x-ray
_diffrn_radiation_type 'Cu K\a'
_diffrn_radiation_wavelength 1.54184
_diffrn_reflns_av_R_equivalents 0.0312
_diffrn_reflns_av_unetI/netI 0.0290
_diffrn_reflns_Laue_measured_fraction_full 0.995
_diffrn_reflns_Laue_measured_fraction_max 0.917
_diffrn_reflns_limit_h_max 13
_diffrn_reflns_limit_h_min -13
_diffrn_reflns_limit_k_max 16
_diffrn_reflns_limit_k_min -16
_diffrn_reflns_limit_l_max 34
_diffrn_reflns_limit_l_min -33
_diffrn_reflns_number 12209
_diffrn_reflns_point_group_measured_fraction_full 0.995
_diffrn_reflns_point_group_measured_fraction_max 0.917
_diffrn_reflns_theta_full 67.684
_diffrn_reflns_theta_max 75.591
_diffrn_reflns_theta_min 5.126
_diffrn_source 'micro-focus sealed X-ray tube'
_diffrn_source_type 'SuperNova (Cu) X-ray Source'
_exptl_absorpt_coefficient_mu 0.798
_exptl_absorpt_correction_T_max 1.00000
_exptl_absorpt_correction_T_min 0.89214
_exptl_absorpt_correction_type multi-scan
_exptl_absorpt_process_details
;
CrysAlisPro 1.171.42.79a (Rigaku Oxford Diffraction, 2022)
Empirical absorption correction using spherical harmonics,
implemented in SCALE3 ABSPACK scaling algorithm.
;
_exptl_crystal_colour colourless
_exptl_crystal_colour_primary colourless
_exptl_crystal_density_diffrn 1.396
_exptl_crystal_description prism
_exptl_crystal_F_000 1808
_exptl_crystal_size_max 0.32
_exptl_crystal_size_mid 0.26
_exptl_crystal_size_min 0.12
_refine_diff_density_max 0.404
_refine_diff_density_min -0.341
_refine_diff_density_rms 0.079
_refine_ls_extinction_method none
_refine_ls_goodness_of_fit_ref 1.132
_refine_ls_hydrogen_treatment constr
_refine_ls_matrix_type full
_refine_ls_number_parameters 300
_refine_ls_number_reflns 3947
_refine_ls_number_restraints 0
_refine_ls_restrained_S_all 1.132
_refine_ls_R_factor_all 0.0970
_refine_ls_R_factor_gt 0.0661
_refine_ls_shift/su_max 0.000
_refine_ls_shift/su_mean 0.000
_refine_ls_structure_factor_coef Fsqd
_refine_ls_weighting_details 'w=1/[\s^2^(Fo^2^)+(0.1531P)^2^+4.1543P] where P=(Fo^2^+2Fc^2^)/3'
_refine_ls_weighting_scheme calc
_refine_ls_wR_factor_gt 0.2310
_refine_ls_wR_factor_ref 0.2934
_reflns_Friedel_coverage 0.000
_reflns_number_gt 2964
_reflns_number_total 3947
_reflns_threshold_expression 'I > 2\s(I)'
_cod_data_source_file d4sc00745j2.cif
_cod_data_source_block eyp291
_cod_depositor_comments 'Adding full bibliography for 1571472--1571478.cif.'
_cod_database_code 1571476
_shelx_shelxl_version_number 2018/3
_chemical_oxdiff_formula 'c27 h17 n1 o5'
_shelx_space_group_comment
;
The symmetry employed for this shelxl refinement is uniquely defined
by the following loop, which should always be used as a source of
symmetry information in preference to the above space-group names.
They are only intended as comments.
;
_shelx_estimated_absorpt_t_max 0.910
_shelx_estimated_absorpt_t_min 0.784
_olex2_refinement_description
;
1. Fixed Uiso
 At 1.2 times of:
  All C(H) groups
2.a Ternary CH refined with riding coordinates:
 C1(H1), C15(H15)
2.b Aromatic/amide H refined with riding coordinates:
 C3(H3), C4(H4), C6(H6), C7(H7), C10(H10), C17(H17), C18(H18), C19(H19),
 C20(H20), C21(H21), C23(H23), C24(H24), C25(H25), C26(H26), C27(H27)
;
_olex2_submission_special_instructions 'No special instructions were received'
_oxdiff_exptl_absorpt_empirical_details
;
Empirical correction (ABSPACK) includes:
- Absorption correction using spherical harmonics
- Frame scaling
;
_oxdiff_exptl_absorpt_empirical_full_max 2.283
_oxdiff_exptl_absorpt_empirical_full_min 0.630

loop_
_space_group_symop_operation_xyz
'x, y, z'
'-x+1/2, -y, z+1/2'
'-x, y+1/2, -z+1/2'
'x+1/2, -y+1/2, -z'
'-x, -y, -z'
'x-1/2, y, -z-1/2'
'x, -y-1/2, z-1/2'
'-x-1/2, y-1/2, z'

loop_
_atom_site_label
_atom_site_type_symbol
_atom_site_fract_x
_atom_site_fract_y
_atom_site_fract_z
_atom_site_U_iso_or_equiv
_atom_site_adp_type
_atom_site_occupancy
_atom_site_site_symmetry_order
_atom_site_calc_flag
_atom_site_refinement_flags_posn
_atom_site_refinement_flags_adp
_atom_site_refinement_flags_occupancy
_atom_site_disorder_assembly
_atom_site_disorder_group
O1 O 0.5413(3) 0.4662(2) 0.55145(10) 0.0629(10) Uani 1 1 d . . . . .
O2 O 0.1301(3) 0.7844(3) 0.68413(11) 0.0701(11) Uani 1 1 d . . . . .
O3 O 0.1728(4) 0.9287(3) 0.71744(14) 0.0898(13) Uani 1 1 d . . . . .
O4 O 0.6913(5) 0.4280(3) 0.62085(16) 0.1042(15) Uani 1 1 d . . . . .
O5 O 0.7995(3) 0.5575(4) 0.60624(16) 0.1013(15) Uani 1 1 d . . . . .
N1 N 0.7104(4) 0.5052(3) 0.60069(14) 0.0675(12) Uani 1 1 d . . . . .
C1 C 0.6161(4) 0.5441(3) 0.56502(13) 0.0548(11) Uani 1 1 d . . . . .
H1 H 0.657869 0.572031 0.537290 0.066 Uiso 1 1 calc R U . . .
C2 C 0.4309(4) 0.4777(3) 0.57536(13) 0.0529(11) Uani 1 1 d . . . . .
C3 C 0.3377(5) 0.4078(3) 0.57000(15) 0.0649(13) Uani 1 1 d . . . . .
H3 H 0.350065 0.347810 0.554328 0.078 Uiso 1 1 calc R U . . .
C4 C 0.2282(5) 0.4328(3) 0.58907(15) 0.0639(13) Uani 1 1 d . . . . .
H4 H 0.162191 0.389767 0.585201 0.077 Uiso 1 1 calc R U . . .
C5 C 0.2103(4) 0.5218(3) 0.61462(14) 0.0542(11) Uani 1 1 d . . . . .
C6 C 0.0910(4) 0.5481(4) 0.62958(15) 0.0670(13) Uani 1 1 d . . . . .
H6 H 0.027039 0.503579 0.624837 0.080 Uiso 1 1 calc R U . . .
C7 C 0.0676(4) 0.6354(4) 0.65039(16) 0.0707(14) Uani 1 1 d . . . . .
H7 H -0.012637 0.653989 0.657220 0.085 Uiso 1 1 calc R U . . .
C8 C 0.1655(4) 0.6985(3) 0.66177(13) 0.0561(11) Uani 1 1 d . . . . .
C9 C 0.2130(5) 0.8537(3) 0.70058(15) 0.0656(13) Uani 1 1 d . . . . .
C10 C 0.3385(5) 0.8236(3) 0.69847(14) 0.0595(12) Uani 1 1 d . . . . .
H10 H 0.397457 0.864812 0.711864 0.071 Uiso 1 1 calc R U . . .
C11 C 0.3758(4) 0.7376(3) 0.67785(11) 0.0454(10) Uani 1 1 d . . . . .
C12 C 0.2878(3) 0.6753(3) 0.65311(12) 0.0448(10) Uani 1 1 d . . . . .
C13 C 0.3105(3) 0.5889(3) 0.62374(11) 0.0429(9) Uani 1 1 d . . . . .
C14 C 0.4218(4) 0.5646(2) 0.60029(11) 0.0445(10) Uani 1 1 d . . . . .
C15 C 0.5363(3) 0.6242(2) 0.58898(12) 0.0427(10) Uani 1 1 d . . . . .
H15 H 0.575214 0.647126 0.618320 0.051 Uiso 1 1 calc R U . . .
C16 C 0.5164(3) 0.7113(2) 0.55538(12) 0.0444(10) Uani 1 1 d . . . . .
C17 C 0.4221(4) 0.7116(3) 0.52211(14) 0.0543(11) Uani 1 1 d . . . . .
H17 H 0.363889 0.661089 0.522302 0.065 Uiso 1 1 calc R U . . .
C18 C 0.4148(5) 0.7866(3) 0.48879(15) 0.0668(13) Uani 1 1 d . . . . .
H18 H 0.351984 0.786171 0.466519 0.080 Uiso 1 1 calc R U . . .
C19 C 0.5004(5) 0.8622(3) 0.48838(16) 0.0701(14) Uani 1 1 d . . . . .
H19 H 0.496418 0.911897 0.465523 0.084 Uiso 1 1 calc R U . . .
C20 C 0.5910(5) 0.8634(3) 0.52190(18) 0.0710(14) Uani 1 1 d . . . . .
H20 H 0.647282 0.915295 0.522201 0.085 Uiso 1 1 calc R U . . .
C21 C 0.6002(4) 0.7890(3) 0.55521(15) 0.0586(12) Uani 1 1 d . . . . .
H21 H 0.662738 0.790728 0.577618 0.070 Uiso 1 1 calc R U . . .
C22 C 0.5036(3) 0.7053(2) 0.68846(11) 0.0428(10) Uani 1 1 d . . . . .
C23 C 0.6017(4) 0.7716(3) 0.68494(13) 0.0549(11) Uani 1 1 d . . . . .
H23 H 0.588189 0.836553 0.674944 0.066 Uiso 1 1 calc R U . . .
C24 C 0.7183(4) 0.7408(4) 0.69627(15) 0.0675(13) Uani 1 1 d . . . . .
H24 H 0.783468 0.784718 0.692861 0.081 Uiso 1 1 calc R U . . .
C25 C 0.7401(4) 0.6463(4) 0.71254(15) 0.0677(13) Uani 1 1 d . . . . .
H25 H 0.819298 0.626440 0.720204 0.081 Uiso 1 1 calc R U . . .
C26 C 0.6430(4) 0.5811(3) 0.71739(14) 0.0611(12) Uani 1 1 d . . . . .
H26 H 0.656722 0.517366 0.728990 0.073 Uiso 1 1 calc R U . . .
C27 C 0.5257(4) 0.6101(3) 0.70510(12) 0.0486(10) Uani 1 1 d . . . . .
H27 H 0.461123 0.565353 0.708004 0.058 Uiso 1 1 calc R U . . .

loop_
_atom_site_aniso_label
_atom_site_aniso_U_11
_atom_site_aniso_U_22
_atom_site_aniso_U_33
_atom_site_aniso_U_23
_atom_site_aniso_U_13
_atom_site_aniso_U_12
O1 0.075(2) 0.0521(16) 0.0613(17) -0.0162(13) 0.0023(14) 0.0067(14)
O2 0.066(2) 0.083(2) 0.0618(18) 0.0016(15) 0.0040(14) 0.0280(17)
O3 0.114(3) 0.070(2) 0.085(2) -0.0053(17) 0.006(2) 0.043(2)
O4 0.135(4) 0.079(2) 0.098(3) 0.023(2) -0.011(3) 0.033(2)
O5 0.054(2) 0.145(4) 0.106(3) -0.007(3) -0.011(2) 0.007(2)
N1 0.062(2) 0.075(3) 0.065(2) 0.0009(19) -0.0001(17) 0.031(2)
C1 0.068(3) 0.049(2) 0.0467(19) -0.0027(16) 0.0071(18) 0.0097(19)
C2 0.068(3) 0.0424(19) 0.0485(19) -0.0033(15) -0.0058(18) -0.0012(18)
C3 0.092(3) 0.045(2) 0.059(2) -0.0061(17) -0.009(2) -0.007(2)
C4 0.076(3) 0.059(2) 0.056(2) 0.0050(18) -0.015(2) -0.021(2)
C5 0.055(2) 0.060(2) 0.0477(19) 0.0079(17) -0.0110(16) -0.0067(18)
C6 0.056(3) 0.088(3) 0.057(2) 0.008(2) -0.0112(19) -0.012(2)
C7 0.045(2) 0.104(4) 0.063(2) 0.008(2) -0.0004(19) 0.004(2)
C8 0.054(2) 0.069(3) 0.046(2) 0.0022(17) 0.0002(17) 0.011(2)
C9 0.088(3) 0.055(2) 0.054(2) 0.0038(18) 0.004(2) 0.021(2)
C10 0.080(3) 0.046(2) 0.053(2) 0.0004(16) 0.007(2) 0.007(2)
C11 0.060(2) 0.0394(18) 0.0371(17) 0.0033(13) -0.0013(15) -0.0001(16)
C12 0.046(2) 0.0480(19) 0.0404(17) 0.0070(14) 0.0017(14) 0.0057(15)
C13 0.0434(18) 0.0460(18) 0.0392(17) 0.0043(13) -0.0066(14) 0.0003(15)
C14 0.054(2) 0.0382(17) 0.0407(17) 0.0028(13) -0.0069(15) 0.0032(15)
C15 0.0438(19) 0.0430(18) 0.0414(17) -0.0028(13) 0.0026(14) 0.0041(14)
C16 0.052(2) 0.0409(18) 0.0409(17) -0.0048(13) 0.0064(15) 0.0041(15)
C17 0.063(2) 0.046(2) 0.054(2) -0.0024(16) -0.0020(18) 0.0042(18)
C18 0.088(3) 0.058(2) 0.054(2) 0.0026(18) -0.010(2) 0.007(2)
C19 0.101(4) 0.053(2) 0.056(2) 0.0104(18) 0.007(2) 0.002(2)
C20 0.082(3) 0.052(2) 0.078(3) 0.006(2) 0.009(3) -0.015(2)
C21 0.059(2) 0.056(2) 0.061(2) 0.0009(18) 0.0018(19) -0.0102(19)
C22 0.049(2) 0.0435(18) 0.0356(16) -0.0046(12) 0.0005(14) -0.0070(15)
C23 0.069(3) 0.049(2) 0.0470(19) -0.0041(16) -0.0012(18) -0.0124(19)
C24 0.063(3) 0.085(3) 0.054(2) -0.007(2) -0.0061(19) -0.023(2)
C25 0.045(2) 0.105(4) 0.053(2) -0.001(2) -0.0047(18) 0.000(2)
C26 0.066(3) 0.069(3) 0.048(2) 0.0088(18) -0.0049(18) 0.007(2)
C27 0.056(2) 0.049(2) 0.0403(17) 0.0019(14) -0.0009(15) -0.0057(17)

loop_
_atom_type_symbol
_atom_type_description
_atom_type_scat_dispersion_real
_atom_type_scat_dispersion_imag
_atom_type_scat_source
C C 0.0181 0.0091 'International Tables Vol C Tables 4.2.6.8 and 6.1.1.4'
H H 0.0000 0.0000 'International Tables Vol C Tables 4.2.6.8 and 6.1.1.4'
N N 0.0311 0.0180 'International Tables Vol C Tables 4.2.6.8 and 6.1.1.4'
O O 0.0492 0.0322 'International Tables Vol C Tables 4.2.6.8 and 6.1.1.4'

loop_
_geom_angle_atom_site_label_1
_geom_angle_atom_site_label_2
_geom_angle_atom_site_label_3
_geom_angle
_geom_angle_site_symmetry_1
_geom_angle_site_symmetry_3
_geom_angle_publ_flag
C1 O1 C2 107.0(3) . . ?
C8 O2 C9 122.7(3) . . ?
O4 N1 O5 125.5(5) . . ?
O4 N1 C1 119.3(4) . . ?
O5 N1 C1 115.1(4) . . ?
O1 C1 N1 108.6(3) . . ?
O1 C1 H1 110.1 . . ?
O1 C1 C15 108.5(3) . . ?
N1 C1 H1 110.1 . . ?
N1 C1 C15 109.3(3) . . ?
C15 C1 H1 110.1 . . ?
O1 C2 C3 120.3(3) . . ?
C14 C2 O1 114.0(3) . . ?
C14 C2 C3 125.5(4) . . ?
C2 C3 H3 122.2 . . ?
C4 C3 C2 115.7(4) . . ?
C4 C3 H3 122.2 . . ?
C3 C4 H4 118.8 . . ?
C3 C4 C5 122.4(4) . . ?
C5 C4 H4 118.8 . . ?
C4 C5 C6 119.5(4) . . ?
C4 C5 C13 121.3(4) . . ?
C6 C5 C13 119.1(4) . . ?
C5 C6 H6 119.1 . . ?
C7 C6 C5 121.8(4) . . ?
C7 C6 H6 119.1 . . ?
C6 C7 H7 120.4 . . ?
C6 C7 C8 119.1(4) . . ?
C8 C7 H7 120.4 . . ?
O2 C8 C7 113.7(4) . . ?
O2 C8 C12 122.6(4) . . ?
C12 C8 C7 123.7(4) . . ?
O2 C9 C10 115.0(4) . . ?
O3 C9 O2 117.6(5) . . ?
O3 C9 C10 127.3(5) . . ?
C9 C10 H10 118.4 . . ?
C11 C10 C9 123.1(4) . . ?
C11 C10 H10 118.4 . . ?
C10 C11 C12 120.0(4) . . ?
C10 C11 C22 116.3(3) . . ?
C12 C11 C22 123.1(3) . . ?
C8 C12 C11 114.8(3) . . ?
C8 C12 C13 116.3(3) . . ?
C13 C12 C11 128.7(3) . . ?
C5 C13 C12 118.5(3) . . ?
C14 C13 C5 114.8(3) . . ?
C14 C13 C12 126.6(3) . . ?
C2 C14 C13 119.9(4) . . ?
C2 C14 C15 106.5(3) . . ?
C13 C14 C15 132.8(3) . . ?
C1 C15 H15 110.2 . . ?
C14 C15 C1 100.8(3) . . ?
C14 C15 H15 110.2 . . ?
C14 C15 C16 114.9(3) . . ?
C16 C15 C1 110.2(3) . . ?
C16 C15 H15 110.2 . . ?
C17 C16 C15 121.8(3) . . ?
C21 C16 C15 119.2(3) . . ?
C21 C16 C17 118.8(3) . . ?
C16 C17 H17 119.9 . . ?
C18 C17 C16 120.2(4) . . ?
C18 C17 H17 119.9 . . ?
C17 C18 H18 119.8 . . ?
C19 C18 C17 120.4(4) . . ?
C19 C18 H18 119.8 . . ?
C18 C19 H19 120.3 . . ?
C20 C19 C18 119.4(4) . . ?
C20 C19 H19 120.3 . . ?
C19 C20 H20 119.5 . . ?
C19 C20 C21 121.1(4) . . ?
C21 C20 H20 119.5 . . ?
C16 C21 H21 119.9 . . ?
C20 C21 C16 120.1(4) . . ?
C20 C21 H21 119.9 . . ?
C23 C22 C11 121.0(3) . . ?
C27 C22 C11 120.0(3) . . ?
C27 C22 C23 118.8(4) . . ?
C22 C23 H23 120.0 . . ?
C24 C23 C22 119.9(4) . . ?
C24 C23 H23 120.0 . . ?
C23 C24 H24 119.4 . . ?
C25 C24 C23 121.2(4) . . ?
C25 C24 H24 119.4 . . ?
C24 C25 H25 120.4 . . ?
C24 C25 C26 119.3(4) . . ?
C26 C25 H25 120.4 . . ?
C25 C26 H26 119.8 . . ?
C27 C26 C25 120.3(4) . . ?
C27 C26 H26 119.8 . . ?
C22 C27 H27 119.8 . . ?
C26 C27 C22 120.5(4) . . ?
C26 C27 H27 119.8 . . ?

loop_
_geom_bond_atom_site_label_1
_geom_bond_atom_site_label_2
_geom_bond_distance
_geom_bond_site_symmetry_2
_geom_bond_publ_flag
O1 C1 1.384(5) . ?
O1 C2 1.389(5) . ?
O2 C8 1.373(5) . ?
O2 C9 1.379(6) . ?
O3 C9 1.199(5) . ?
O4 N1 1.203(5) . ?
O5 N1 1.210(6) . ?
N1 C1 1.531(5) . ?
C1 H1 0.9800 . ?
C1 C15 1.542(5) . ?
C2 C3 1.393(6) . ?
C2 C14 1.369(5) . ?
C3 H3 0.9300 . ?
C3 C4 1.354(7) . ?
C4 H4 0.9300 . ?
C4 C5 1.411(6) . ?
C5 C6 1.414(6) . ?
C5 C13 1.441(5) . ?
C6 H6 0.9300 . ?
C6 C7 1.338(7) . ?
C7 H7 0.9300 . ?
C7 C8 1.402(7) . ?
C8 C12 1.392(5) . ?
C9 C10 1.429(7) . ?
C10 H10 0.9300 . ?
C10 C11 1.358(5) . ?
C11 C12 1.452(5) . ?
C11 C22 1.491(5) . ?
C12 C13 1.449(5) . ?
C13 C14 1.421(5) . ?
C14 C15 1.518(5) . ?
C15 H15 0.9800 . ?
C15 C16 1.523(5) . ?
C16 C17 1.392(5) . ?
C16 C21 1.389(5) . ?
C17 H17 0.9300 . ?
C17 C18 1.382(6) . ?
C18 H18 0.9300 . ?
C18 C19 1.381(7) . ?
C19 H19 0.9300 . ?
C19 C20 1.368(7) . ?
C20 H20 0.9300 . ?
C20 C21 1.377(6) . ?
C21 H21 0.9300 . ?
C22 C23 1.398(5) . ?
C22 C27 1.386(5) . ?
C23 H23 0.9300 . ?
C23 C24 1.375(6) . ?
C24 H24 0.9300 . ?
C24 C25 1.373(7) . ?
C25 H25 0.9300 . ?
C25 C26 1.383(7) . ?
C26 H26 0.9300 . ?
C26 C27 1.382(6) . ?
C27 H27 0.9300 . ?

loop_
_geom_torsion_atom_site_label_1
_geom_torsion_atom_site_label_2
_geom_torsion_atom_site_label_3
_geom_torsion_atom_site_label_4
_geom_torsion
_geom_torsion_site_symmetry_1
_geom_torsion_site_symmetry_2
_geom_torsion_site_symmetry_3
_geom_torsion_site_symmetry_4
_geom_torsion_publ_flag
O1 C1 C15 C14 17.6(4) . . . . ?
O1 C1 C15 C16 -104.1(3) . . . . ?
O1 C2 C3 C4 -170.7(4) . . . . ?
O1 C2 C14 C13 175.7(3) . . . . ?
O1 C2 C14 C15 5.0(4) . . . . ?
O2 C8 C12 C11 12.2(5) . . . . ?
O2 C8 C12 C13 -172.1(3) . . . . ?
O2 C9 C10 C11 6.0(6) . . . . ?
O3 C9 C10 C11 -178.9(4) . . . . ?
O4 N1 C1 O1 -18.7(5) . . . . ?
O4 N1 C1 C15 99.6(5) . . . . ?
O5 N1 C1 O1 161.9(4) . . . . ?
O5 N1 C1 C15 -79.9(5) . . . . ?
N1 C1 C15 C14 -100.6(4) . . . . ?
N1 C1 C15 C16 137.6(3) . . . . ?
C1 O1 C2 C3 -177.8(4) . . . . ?
C1 O1 C2 C14 6.8(4) . . . . ?
C1 C15 C16 C17 85.8(4) . . . . ?
C1 C15 C16 C21 -88.9(4) . . . . ?
C2 O1 C1 N1 103.3(3) . . . . ?
C2 O1 C1 C15 -15.5(4) . . . . ?
C2 C3 C4 C5 -2.7(6) . . . . ?
C2 C14 C15 C1 -13.2(3) . . . . ?
C2 C14 C15 C16 105.3(3) . . . . ?
C3 C2 C14 C13 0.6(6) . . . . ?
C3 C2 C14 C15 -170.1(4) . . . . ?
C3 C4 C5 C6 173.8(4) . . . . ?
C3 C4 C5 C13 -3.1(6) . . . . ?
C4 C5 C6 C7 -174.3(4) . . . . ?
C4 C5 C13 C12 -175.6(3) . . . . ?
C4 C5 C13 C14 7.5(5) . . . . ?
C5 C6 C7 C8 -6.2(7) . . . . ?
C5 C13 C14 C2 -6.2(5) . . . . ?
C5 C13 C14 C15 161.6(3) . . . . ?
C6 C5 C13 C12 7.6(5) . . . . ?
C6 C5 C13 C14 -169.4(3) . . . . ?
C6 C7 C8 O2 -178.3(4) . . . . ?
C6 C7 C8 C12 -0.7(6) . . . . ?
C7 C8 C12 C11 -165.1(4) . . . . ?
C7 C8 C12 C13 10.6(6) . . . . ?
C8 O2 C9 O3 176.3(4) . . . . ?
C8 O2 C9 C10 -8.1(6) . . . . ?
C8 C12 C13 C5 -13.6(5) . . . . ?
C8 C12 C13 C14 163.0(3) . . . . ?
C9 O2 C8 C7 176.3(4) . . . . ?
C9 O2 C8 C12 -1.3(6) . . . . ?
C9 C10 C11 C12 5.1(6) . . . . ?
C9 C10 C11 C22 -165.9(4) . . . . ?
C10 C11 C12 C8 -13.9(5) . . . . ?
C10 C11 C12 C13 171.0(3) . . . . ?
C10 C11 C22 C23 -48.1(5) . . . . ?
C10 C11 C22 C27 127.6(4) . . . . ?
C11 C12 C13 C5 161.4(3) . . . . ?
C11 C12 C13 C14 -22.0(5) . . . . ?
C11 C22 C23 C24 178.1(3) . . . . ?
C11 C22 C27 C26 -176.6(3) . . . . ?
C12 C11 C22 C23 141.1(3) . . . . ?
C12 C11 C22 C27 -43.2(5) . . . . ?
C12 C13 C14 C2 177.1(3) . . . . ?
C12 C13 C14 C15 -15.1(6) . . . . ?
C13 C5 C6 C7 2.6(6) . . . . ?
C13 C14 C15 C1 177.8(4) . . . . ?
C13 C14 C15 C16 -63.7(5) . . . . ?
C14 C2 C3 C4 4.1(6) . . . . ?
C14 C15 C16 C17 -27.2(4) . . . . ?
C14 C15 C16 C21 158.1(3) . . . . ?
C15 C16 C17 C18 -172.9(4) . . . . ?
C15 C16 C21 C20 173.4(4) . . . . ?
C16 C17 C18 C19 -0.4(6) . . . . ?
C17 C16 C21 C20 -1.4(6) . . . . ?
C17 C18 C19 C20 -1.4(7) . . . . ?
C18 C19 C20 C21 1.8(7) . . . . ?
C19 C20 C21 C16 -0.4(7) . . . . ?
C21 C16 C17 C18 1.8(6) . . . . ?
C22 C11 C12 C8 156.5(3) . . . . ?
C22 C11 C12 C13 -18.5(5) . . . . ?
C22 C23 C24 C25 -2.1(6) . . . . ?
C23 C22 C27 C26 -0.8(5) . . . . ?
C23 C24 C25 C26 0.3(6) . . . . ?
C24 C25 C26 C27 1.3(6) . . . . ?
C25 C26 C27 C22 -1.0(6) . . . . ?
C27 C22 C23 C24 2.3(5) . . . . ?
